data_7102851
loop_
_publ_author_name
'Zhang, Jian'
'Bu, Xianhui'

_publ_section_title
;
 Temperature dependent charge distribution in three-dimensional
 homochiral cadmium camphorates.
;
_journal_issue 4
_journal_name_full 'Chemical communications (Cambridge, England)'
_journal_page_first 444
_journal_page_last 446
_journal_paper_doi 10.1039/b715945e
_journal_year 2008
_chemical_absolute_configuration rm
_chemical_formula_sum 'C20 H28 Cd2 O8'
_chemical_formula_weight 621.22
_chemical_name_systematic
;
?
;
_space_group_IT_number 4
_symmetry_cell_setting monoclinic
_symmetry_space_group_name_Hall 'P 2yb'
_symmetry_space_group_name_H-M 'P 1 21 1'
_atom_sites_solution_hydrogens geom
_atom_sites_solution_primary direct
_atom_sites_solution_secondary difmap
_audit_creation_method SHELXL-97
_cell_angle_alpha 90.00
_cell_angle_beta 99.332(4)
_cell_angle_gamma 90.00
_cell_formula_units_Z 2
_cell_length_a 7.2911(4)
_cell_length_b 11.3103(7)
_cell_length_c 13.0172(9)
_cell_measurement_reflns_used 1925
_cell_measurement_temperature 273(2)
_cell_measurement_theta_max 23.70
_cell_measurement_theta_min 2.40
_cell_volume 1059.25(11)
_computing_cell_refinement 'Bruker SMART'
_computing_data_collection 'Bruker SMART'
_computing_data_reduction 'Bruker SAINT'
_computing_molecular_graphics 'Bruker SHELXTL'
_computing_publication_material 'Bruker SHELXTL'
_computing_structure_refinement 'SHELXL-97 (Sheldrick, 1997)'
_computing_structure_solution 'SHELXS-97 (Sheldrick, 1990)'
_diffrn_ambient_temperature 273(2)
_diffrn_measured_fraction_theta_full 0.988
_diffrn_measured_fraction_theta_max 0.988
_diffrn_measurement_device_type 'CCD area detector'
_diffrn_measurement_method 'phi and omega scans'
_diffrn_radiation_monochromator graphite
_diffrn_radiation_source 'fine-focus sealed tube'
_diffrn_radiation_type MoK\a
_diffrn_radiation_wavelength 0.71073
_diffrn_reflns_av_R_equivalents 0.0614
_diffrn_reflns_av_sigmaI/netI 0.1167
_diffrn_reflns_limit_h_max 9
_diffrn_reflns_limit_h_min -9
_diffrn_reflns_limit_k_max 13
_diffrn_reflns_limit_k_min -14
_diffrn_reflns_limit_l_max 16
_diffrn_reflns_limit_l_min -16
_diffrn_reflns_number 11562
_diffrn_reflns_theta_full 27.22
_diffrn_reflns_theta_max 27.22
_diffrn_reflns_theta_min 1.59
_exptl_absorpt_coefficient_mu 2.050
_exptl_absorpt_correction_T_max 1.00
_exptl_absorpt_correction_T_min 0.817
_exptl_absorpt_correction_type empirical
_exptl_absorpt_process_details 'SADABS (Sheldrick, 1996)'
_exptl_crystal_colour colorless
_exptl_crystal_density_diffrn 1.946
_exptl_crystal_density_method 'not measured'
_exptl_crystal_description prism
_exptl_crystal_F_000 616
_exptl_crystal_size_max .30
_exptl_crystal_size_mid .23
_exptl_crystal_size_min .18
_refine_diff_density_max 0.668
_refine_diff_density_min -1.137
_refine_diff_density_rms 0.138
_refine_ls_abs_structure_details 'Flack H D (1983), Acta Cryst. A39, 876-881'
_refine_ls_abs_structure_Flack -0.08(9)
_refine_ls_extinction_method none
_refine_ls_goodness_of_fit_ref 1.048
_refine_ls_hydrogen_treatment constr
_refine_ls_matrix_type full
_refine_ls_number_parameters 271
_refine_ls_number_reflns 4314
_refine_ls_number_restraints 1
_refine_ls_restrained_S_all 1.048
_refine_ls_R_factor_all 0.1186
_refine_ls_R_factor_gt 0.0513
_refine_ls_shift/su_max 0.020
_refine_ls_shift/su_mean 0.003
_refine_ls_structure_factor_coef Fsqd
_refine_ls_weighting_details 'calc w=1/[\s^2^(Fo^2^)+(0.0000P)^2^+1.4991P] where P=(Fo^2^+2Fc^2^)/3'
_refine_ls_weighting_scheme calc
_refine_ls_wR_factor_gt 0.1098
_refine_ls_wR_factor_ref 0.1408
_reflns_number_gt 2524
_reflns_number_total 4314
_reflns_threshold_expression >2sigma(I)
_cod_data_source_file b715945e.txt
_cod_data_source_block 664305
_cod_depositor_comments
;
The following automatic conversions were performed:
'_symmetry_cell_setting' value 'Monoclinic' changed to 'monoclinic'
according to '/home/saulius/struct/CIF-dictionaries/cif_core.dic'
dictionary named 'cif_core.dic' version 2.4.1 from 2010-06-29.

Automatic conversion script
Id: cif_fix_enum 1527 2010-12-29 10:47:43Z saulius 
;
_cod_original_sg_symbol_H-M P2(1)
_cod_database_code 7102851

loop_
_symmetry_equiv_pos_as_xyz
'x, y, z'
'-x, y+1/2, -z'

loop_
_atom_site_label
_atom_site_type_symbol
_atom_site_fract_x
_atom_site_fract_y
_atom_site_fract_z
_atom_site_U_iso_or_equiv
_atom_site_adp_type
_atom_site_occupancy
_atom_site_symmetry_multiplicity
_atom_site_calc_flag
_atom_site_refinement_flags
_atom_site_disorder_assembly
_atom_site_disorder_group
Cd1 Cd 1.25275(15) -0.20864(8) 0.76095(8) 0.0480(4) Uani 1 1 d . . .
Cd2 Cd 1.74793(15) -0.29130(5) 0.73212(8) 0.0475(4) Uani 1 1 d . . .
O1 O 1.6460(19) -0.2376(17) 0.8723(10) 0.123(7) Uani 1 1 d . . .
O2 O 1.395(2) -0.1709(17) 0.9116(10) 0.109(6) Uani 1 1 d . . .
O3 O 2.1609(18) 0.0215(12) 1.2205(11) 0.076(4) Uani 1 1 d . . .
O4 O 1.9388(17) 0.1464(13) 1.2178(11) 0.073(4) Uani 1 1 d . . .
O5 O 0.5731(11) 0.2160(13) 0.3451(6) 0.057(3) Uani 1 1 d . . .
O6 O 0.3678(15) 0.1805(13) 0.4418(7) 0.068(4) Uani 1 1 d . . .
O7 O 1.148(2) -0.0464(16) 0.6855(12) 0.103(5) Uani 1 1 d . . .
O8 O 0.901(2) -0.1201(13) 0.7199(10) 0.086(5) Uani 1 1 d . . .
C1 C 1.655(3) -0.1768(18) 1.0505(13) 0.068(6) Uani 1 1 d . . .
C2 C 1.8294(17) -0.0940(11) 1.0540(10) 0.045(3) Uani 1 1 d . . .
C3 C 1.855(2) -0.0590(17) 1.1696(12) 0.059(5) Uani 1 1 d . . .
H3A H 1.9102 -0.1288 1.2071 0.071 Uiso 1 1 calc R . .
C4 C 1.661(3) -0.050(3) 1.1979(13) 0.134(10) Uani 1 1 d . . .
H4B H 1.6576 -0.0864 1.2652 0.161 Uiso 1 1 calc R . .
H4C H 1.6231 0.0317 1.2006 0.161 Uiso 1 1 calc R . .
C5 C 1.533(2) -0.116(2) 1.1128(12) 0.108(8) Uani 1 1 d . . .
H5A H 1.4570 -0.1728 1.1430 0.130 Uiso 1 1 calc R . .
H5B H 1.4515 -0.0612 1.0700 0.130 Uiso 1 1 calc R . .
C6 C 1.702(4) -0.304(2) 1.0882(17) 0.158(13) Uani 1 1 d . . .
H6A H 1.7716 -0.3014 1.1576 0.236 Uiso 1 1 calc R . .
H6B H 1.7759 -0.3411 1.0426 0.236 Uiso 1 1 calc R . .
H6C H 1.5899 -0.3477 1.0881 0.236 Uiso 1 1 calc R . .
C7 C 2.002(2) -0.141(2) 1.0229(19) 0.146(11) Uani 1 1 d . . .
H7A H 2.0402 -0.2109 1.0629 0.219 Uiso 1 1 calc R . .
H7B H 2.0981 -0.0827 1.0354 0.219 Uiso 1 1 calc R . .
H7C H 1.9789 -0.1610 0.9502 0.219 Uiso 1 1 calc R . .
C8 C 1.776(4) 0.020(2) 0.9886(15) 0.110(9) Uani 1 1 d . . .
H8A H 1.7600 0.0014 0.9158 0.165 Uiso 1 1 calc R . .
H8B H 1.8731 0.0780 1.0046 0.165 Uiso 1 1 calc R . .
H8C H 1.6621 0.0519 1.0051 0.165 Uiso 1 1 calc R . .
C9 C 1.553(3) -0.198(2) 0.9329(12) 0.058(5) Uani 1 1 d . . .
C10 C 1.988(3) 0.041(2) 1.2053(14) 0.056(5) Uani 1 1 d . . .
C11 C 0.6789(19) 0.1903(15) 0.5321(9) 0.035(3) Uani 1 1 d . . .
C12 C 0.722(3) 0.0663(13) 0.5724(13) 0.081(6) Uani 1 1 d . . .
C13 C 0.890(2) 0.0785(16) 0.6537(13) 0.059(5) Uani 1 1 d . . .
H13A H 0.8526 0.1164 0.7146 0.071 Uiso 1 1 calc R . .
C14 C 1.020(2) 0.1682(16) 0.6053(16) 0.097(6) Uani 1 1 d . . .
H14A H 1.0677 0.2291 0.6551 0.116 Uiso 1 1 calc R . .
H14B H 1.1243 0.1275 0.5831 0.116 Uiso 1 1 calc R . .
C15 C 0.890(3) 0.221(2) 0.5112(15) 0.124(8) Uani 1 1 d . . .
H15A H 0.9130 0.1859 0.4467 0.149 Uiso 1 1 calc R . .
H15B H 0.9074 0.3062 0.5076 0.149 Uiso 1 1 calc R . .
C16 C 0.626(3) 0.271(3) 0.6148(15) 0.138(14) Uani 1 1 d . . .
H16A H 0.4980 0.2578 0.6214 0.207 Uiso 1 1 calc R . .
H16B H 0.6414 0.3520 0.5954 0.207 Uiso 1 1 calc R . .
H16C H 0.7035 0.2552 0.6801 0.207 Uiso 1 1 calc R . .
C17 C 0.564(3) 0.027(2) 0.6400(15) 0.128(9) Uani 1 1 d . . .
H17A H 0.5899 -0.0521 0.6662 0.193 Uiso 1 1 calc R . .
H17B H 0.4442 0.0281 0.5967 0.193 Uiso 1 1 calc R . .
H17C H 0.5644 0.0801 0.6973 0.193 Uiso 1 1 calc R . .
C18 C 0.731(4) -0.0155(19) 0.4910(14) 0.109(9) Uani 1 1 d . . .
H18A H 0.8233 0.0101 0.4509 0.164 Uiso 1 1 calc R . .
H18B H 0.6125 -0.0201 0.4470 0.164 Uiso 1 1 calc R . .
H18C H 0.7647 -0.0920 0.5202 0.164 Uiso 1 1 calc R . .
C19 C 0.539(2) 0.197(2) 0.4377(11) 0.049(4) Uani 1 1 d . . .
C20 C 0.983(3) -0.039(2) 0.6890(12) 0.052(5) Uani 1 1 d . . .

loop_
_atom_site_aniso_label
_atom_site_aniso_U_11
_atom_site_aniso_U_22
_atom_site_aniso_U_33
_atom_site_aniso_U_23
_atom_site_aniso_U_13
_atom_site_aniso_U_12
Cd1 0.0359(7) 0.0548(10) 0.0538(7) -0.0007(7) 0.0090(5) 0.0019(7)
Cd2 0.0350(7) 0.0534(10) 0.0540(6) 0.0010(8) 0.0072(5) 0.0037(8)
O1 0.116(11) 0.166(18) 0.093(9) -0.080(10) 0.035(8) -0.031(11)
O2 0.071(9) 0.157(16) 0.096(10) -0.033(9) 0.003(7) 0.025(9)
O3 0.048(7) 0.059(7) 0.117(10) -0.018(6) -0.003(6) 0.005(6)
O4 0.043(6) 0.059(8) 0.117(10) -0.028(7) 0.009(6) -0.002(6)
O5 0.042(5) 0.084(7) 0.047(5) 0.001(6) 0.005(4) -0.013(6)
O6 0.046(6) 0.109(11) 0.048(5) 0.025(6) 0.006(4) 0.018(6)
O7 0.074(10) 0.109(11) 0.133(12) 0.040(10) 0.035(8) 0.038(9)
O8 0.119(12) 0.047(8) 0.089(9) 0.021(6) 0.006(8) -0.008(8)
C1 0.059(10) 0.081(16) 0.067(10) -0.004(9) 0.017(8) -0.031(10)
C2 0.048(7) 0.039(8) 0.054(7) -0.015(6) 0.031(6) 0.002(6)
C3 0.075(11) 0.051(10) 0.048(9) 0.013(8) 0.002(8) -0.014(9)
C4 0.130(17) 0.23(3) 0.053(10) -0.069(14) 0.058(10) -0.117(18)
C5 0.081(11) 0.18(2) 0.072(11) -0.062(12) 0.042(8) -0.078(14)
C6 0.23(3) 0.048(11) 0.141(19) 0.036(13) -0.120(19) -0.046(18)
C7 0.052(10) 0.19(2) 0.20(2) -0.14(2) 0.033(13) -0.002(13)
C8 0.17(2) 0.095(17) 0.055(11) 0.033(11) -0.014(12) -0.070(15)
C9 0.056(11) 0.063(14) 0.056(10) -0.010(12) 0.014(8) -0.010(12)
C10 0.066(14) 0.049(12) 0.054(10) -0.007(8) 0.012(9) -0.014(11)
C11 0.042(7) 0.037(8) 0.026(6) 0.004(6) 0.001(5) 0.000(7)
C12 0.103(14) 0.040(9) 0.082(11) 0.007(8) -0.038(10) -0.002(9)
C13 0.069(11) 0.044(10) 0.059(10) 0.008(7) -0.008(8) 0.003(8)
C14 0.051(10) 0.080(13) 0.158(18) 0.030(12) 0.009(11) 0.001(9)
C15 0.117(15) 0.109(17) 0.128(16) 0.039(14) -0.037(12) -0.038(15)
C16 0.138(19) 0.18(3) 0.082(12) -0.040(15) -0.016(12) 0.10(2)
C17 0.14(2) 0.15(2) 0.108(17) 0.036(16) 0.055(15) -0.053(18)
C18 0.20(3) 0.046(12) 0.061(12) -0.008(9) -0.032(13) 0.039(14)
C19 0.069(12) 0.034(10) 0.046(8) -0.007(9) 0.018(7) -0.006(11)
C20 0.068(13) 0.054(13) 0.035(8) -0.001(8) 0.006(8) 0.006(11)

loop_
_atom_type_symbol
_atom_type_description
_atom_type_scat_dispersion_real
_atom_type_scat_dispersion_imag
_atom_type_scat_source
C C 0.0033 0.0016 'International Tables Vol C Tables 4.2.6.8 and 6.1.1.4'
H H 0.0000 0.0000 'International Tables Vol C Tables 4.2.6.8 and 6.1.1.4'
O O 0.0106 0.0060 'International Tables Vol C Tables 4.2.6.8 and 6.1.1.4'
Cd Cd -0.8075 1.2024 'International Tables Vol C Tables 4.2.6.8 and 6.1.1.4'

loop_
_geom_angle_atom_site_label_1
_geom_angle_atom_site_label_2
_geom_angle_atom_site_label_3
_geom_angle
_geom_angle_site_symmetry_1
_geom_angle_site_symmetry_3
_geom_angle_publ_flag
O2 Cd1 O7 109.6(7) . . ?
O2 Cd1 O5 114.5(4) . 2_746 ?
O7 Cd1 O5 104.0(5) . 2_746 ?
O2 Cd1 O4 105.2(6) . 2_847 ?
O7 Cd1 O4 120.3(5) . 2_847 ?
O5 Cd1 O4 103.5(5) 2_746 2_847 ?
O1 Cd2 O8 93.5(6) . 1_655 ?
O1 Cd2 O3 99.0(6) . 2_947 ?
O8 Cd2 O3 133.8(5) 1_655 2_947 ?
O1 Cd2 O6 138.2(5) . 2_746 ?
O8 Cd2 O6 99.0(5) 1_655 2_746 ?
O3 Cd2 O6 100.5(5) 2_947 2_746 ?
O1 Cd2 O4 107.3(5) . 2_947 ?
O8 Cd2 O4 79.0(5) 1_655 2_947 ?
O3 Cd2 O4 54.9(5) 2_947 2_947 ?
O6 Cd2 O4 114.2(5) 2_746 2_947 ?
O1 Cd2 O5 84.2(4) . 2_746 ?
O8 Cd2 O5 113.8(5) 1_655 2_746 ?
O3 Cd2 O5 111.6(5) 2_947 2_746 ?
O6 Cd2 O5 54.2(3) 2_746 2_746 ?
O4 Cd2 O5 162.8(5) 2_947 2_746 ?
O1 Cd2 C10 105.4(6) . 2_947 ?
O8 Cd2 C10 106.6(6) 1_655 2_947 ?
O3 Cd2 C10 27.2(5) 2_947 2_947 ?
O6 Cd2 C10 108.9(5) 2_746 2_947 ?
O4 Cd2 C10 27.6(5) 2_947 2_947 ?
O5 Cd2 C10 137.9(6) 2_746 2_947 ?
C9 O1 Cd2 163.9(14) . . ?
C9 O2 Cd1 118.8(14) . . ?
C10 O3 Cd2 97.1(13) . 2_957 ?
C10 O4 Cd1 156.8(14) . 2_857 ?
C10 O4 Cd2 92.0(12) . 2_957 ?
Cd1 O4 Cd2 110.2(6) 2_857 2_957 ?
C19 O5 Cd1 150.8(10) . 2_756 ?
C19 O5 Cd2 93.6(9) . 2_756 ?
Cd1 O5 Cd2 112.0(4) 2_756 2_756 ?
C19 O6 Cd2 98.3(9) . 2_756 ?
C20 O7 Cd1 108.8(15) . . ?
C20 O8 Cd2 163.9(13) . 1_455 ?
C5 C1 C6 112.7(19) . . ?
C5 C1 C2 105.3(13) . . ?
C6 C1 C2 113.8(17) . . ?
C5 C1 C9 111.7(16) . . ?
C6 C1 C9 102.2(16) . . ?
C2 C1 C9 111.2(14) . . ?
C7 C2 C3 112.8(14) . . ?
C7 C2 C8 107.3(17) . . ?
C3 C2 C8 107.5(14) . . ?
C7 C2 C1 119.7(14) . . ?
C3 C2 C1 98.6(11) . . ?
C8 C2 C1 110.3(14) . . ?
C10 C3 C4 117.1(17) . . ?
C10 C3 C2 117.5(13) . . ?
C4 C3 C2 106.5(13) . . ?
C10 C3 H3A 104.8 . . ?
C4 C3 H3A 104.8 . . ?
C2 C3 H3A 104.8 . . ?
C5 C4 C3 106.1(14) . . ?
C5 C4 H4B 110.5 . . ?
C3 C4 H4B 110.5 . . ?
C5 C4 H4C 110.5 . . ?
C3 C4 H4C 110.5 . . ?
H4B C4 H4C 108.7 . . ?
C1 C5 C4 106.1(15) . . ?
C1 C5 H5A 110.5 . . ?
C4 C5 H5A 110.5 . . ?
C1 C5 H5B 110.5 . . ?
C4 C5 H5B 110.5 . . ?
H5A C5 H5B 108.7 . . ?
C1 C6 H6A 109.5 . . ?
C1 C6 H6B 109.5 . . ?
H6A C6 H6B 109.5 . . ?
C1 C6 H6C 109.5 . . ?
H6A C6 H6C 109.5 . . ?
H6B C6 H6C 109.5 . . ?
C2 C7 H7A 109.5 . . ?
C2 C7 H7B 109.5 . . ?
H7A C7 H7B 109.5 . . ?
C2 C7 H7C 109.5 . . ?
H7A C7 H7C 109.5 . . ?
H7B C7 H7C 109.5 . . ?
C2 C8 H8A 109.5 . . ?
C2 C8 H8B 109.5 . . ?
H8A C8 H8B 109.5 . . ?
C2 C8 H8C 109.5 . . ?
H8A C8 H8C 109.5 . . ?
H8B C8 H8C 109.5 . . ?
O2 C9 O1 124.9(17) . . ?
O2 C9 C1 117.8(17) . . ?
O1 C9 C1 117.2(17) . . ?
O3 C10 O4 116.0(19) . . ?
O3 C10 C3 119.9(19) . . ?
O4 C10 C3 124.1(19) . . ?
O3 C10 Cd2 55.6(10) . 2_957 ?
O4 C10 Cd2 60.4(10) . 2_957 ?
C3 C10 Cd2 175.5(15) . 2_957 ?
C19 C11 C16 110.0(14) . . ?
C19 C11 C12 114.5(14) . . ?
C16 C11 C12 112.2(16) . . ?
C19 C11 C15 113.2(12) . . ?
C16 C11 C15 110.1(16) . . ?
C12 C11 C15 96.3(14) . . ?
C18 C12 C13 117.1(18) . . ?
C18 C12 C11 112.3(14) . . ?
C13 C12 C11 105.1(12) . . ?
C18 C12 C17 110.5(17) . . ?
C13 C12 C17 102.5(15) . . ?
C11 C12 C17 108.7(17) . . ?
C12 C13 C20 114.0(14) . . ?
C12 C13 C14 104.7(14) . . ?
C20 C13 C14 114.4(16) . . ?
C12 C13 H13A 107.8 . . ?
C20 C13 H13A 107.8 . . ?
C14 C13 H13A 107.8 . . ?
C15 C14 C13 103.4(14) . . ?
C15 C14 H14A 111.1 . . ?
C13 C14 H14A 111.1 . . ?
C15 C14 H14B 111.1 . . ?
C13 C14 H14B 111.1 . . ?
H14A C14 H14B 109.0 . . ?
C14 C15 C11 105.0(14) . . ?
C14 C15 H15A 110.7 . . ?
C11 C15 H15A 110.7 . . ?
C14 C15 H15B 110.7 . . ?
C11 C15 H15B 110.7 . . ?
H15A C15 H15B 108.8 . . ?
C11 C16 H16A 109.5 . . ?
C11 C16 H16B 109.5 . . ?
H16A C16 H16B 109.5 . . ?
C11 C16 H16C 109.5 . . ?
H16A C16 H16C 109.5 . . ?
H16B C16 H16C 109.5 . . ?
C12 C17 H17A 109.5 . . ?
C12 C17 H17B 109.5 . . ?
H17A C17 H17B 109.5 . . ?
C12 C17 H17C 109.5 . . ?
H17A C17 H17C 109.5 . . ?
H17B C17 H17C 109.5 . . ?
C12 C18 H18A 109.5 . . ?
C12 C18 H18B 109.5 . . ?
H18A C18 H18B 109.5 . . ?
C12 C18 H18C 109.5 . . ?
H18A C18 H18C 109.5 . . ?
H18B C18 H18C 109.5 . . ?
O6 C19 O5 113.8(13) . . ?
O6 C19 C11 120.8(13) . . ?
O5 C19 C11 125.4(14) . . ?
O8 C20 O7 120(2) . . ?
O8 C20 C13 123(2) . . ?
O7 C20 C13 116(2) . . ?

loop_
_geom_bond_atom_site_label_1
_geom_bond_atom_site_label_2
_geom_bond_distance
_geom_bond_site_symmetry_2
_geom_bond_publ_flag
Cd1 O2 2.109(13) . ?
Cd1 O7 2.161(16) . ?
Cd1 O5 2.194(10) 2_746 ?
Cd1 O4 2.200(14) 2_847 ?
Cd2 O1 2.166(12) . ?
Cd2 O8 2.255(16) 1_655 ?
Cd2 O3 2.274(14) 2_947 ?
Cd2 O6 2.307(9) 2_746 ?
Cd2 O4 2.378(13) 2_947 ?
Cd2 O5 2.394(8) 2_746 ?
Cd2 C10 2.73(2) 2_947 ?
O1 C9 1.21(2) . ?
O2 C9 1.18(2) . ?
O3 C10 1.26(2) . ?
O3 Cd2 2.274(14) 2_957 ?
O4 C10 1.27(2) . ?
O4 Cd1 2.200(14) 2_857 ?
O4 Cd2 2.378(13) 2_957 ?
O5 C19 1.288(15) . ?
O5 Cd1 2.194(10) 2_756 ?
O5 Cd2 2.394(8) 2_756 ?
O6 C19 1.272(17) . ?
O6 Cd2 2.307(9) 2_756 ?
O7 C20 1.21(2) . ?
O8 C20 1.20(2) . ?
O8 Cd2 2.255(16) 1_455 ?
C1 C5 1.47(2) . ?
C1 C6 1.54(3) . ?
C1 C2 1.58(2) . ?
C1 C9 1.61(2) . ?
C2 C7 1.482(19) . ?
C2 C3 1.538(19) . ?
C2 C8 1.56(3) . ?
C3 C10 1.51(3) . ?
C3 C4 1.52(2) . ?
C3 H3A 0.9800 . ?
C4 C5 1.52(2) . ?
C4 H4B 0.9700 . ?
C4 H4C 0.9700 . ?
C5 H5A 0.9700 . ?
C5 H5B 0.9700 . ?
C6 H6A 0.9600 . ?
C6 H6B 0.9600 . ?
C6 H6C 0.9600 . ?
C7 H7A 0.9600 . ?
C7 H7B 0.9600 . ?
C7 H7C 0.9600 . ?
C8 H8A 0.9600 . ?
C8 H8B 0.9600 . ?
C8 H8C 0.9600 . ?
C10 Cd2 2.73(2) 2_957 ?
C11 C19 1.466(18) . ?
C11 C16 1.51(2) . ?
C11 C12 1.51(2) . ?
C11 C15 1.64(2) . ?
C12 C18 1.42(2) . ?
C12 C13 1.49(2) . ?
C12 C17 1.62(3) . ?
C13 C20 1.53(3) . ?
C13 C14 1.59(2) . ?
C13 H13A 0.9800 . ?
C14 C15 1.55(2) . ?
C14 H14A 0.9700 . ?
C14 H14B 0.9700 . ?
C15 H15A 0.9700 . ?
C15 H15B 0.9700 . ?
C16 H16A 0.9600 . ?
C16 H16B 0.9600 . ?
C16 H16C 0.9600 . ?
C17 H17A 0.9600 . ?
C17 H17B 0.9600 . ?
C17 H17C 0.9600 . ?
C18 H18A 0.9600 . ?
C18 H18B 0.9600 . ?
C18 H18C 0.9600 . ?
